data_4002380
loop_
_publ_author_name
'Ferdov, S.'
'Sa Ferreira, R.A.'
'Lin Zhi'

_publ_section_title
;
 Hydrothermal synthesis, structural investigation, photoluminescence
 features, and emission quantum yield of Eu and Eu-Gd silicates with
 apatite-type structure
;
_journal_name_full 'Chemistry of Materials (1,1989-)'
_journal_page_first 5958
_journal_page_last 5964
_journal_volume 18
_journal_year 2006
_chemical_formula_sum 'Eu3.96 Gd3.96 H1.86 Na1.2 O25.86 Si6'
_chemical_name_systematic
;
(Eu2.46 Gd2.46 Na1.2) (Eu1.5 Gd1.5) (Si O4)6 (O H)1.86
;
_space_group_IT_number 176
_symmetry_space_group_name_Hall '-P 6c'
_symmetry_space_group_name_H-M 'P 63/m'
_cell_angle_alpha 90
_cell_angle_beta 90
_cell_angle_gamma 120
_cell_formula_units_Z 1
_cell_length_a 9.494
_cell_length_b 9.494
_cell_length_c 6.8975
_cell_volume 538.420
_citation_journal_id_ASTM CMATEX
_cod_data_source_file Ferdov_CMATEX_2006_1174.cif
_cod_data_source_block H1.86Eu3.96Gd3.96Na1.2O25.86Si6
_cod_original_cell_volume 538.4196
_cod_original_formula_sum 'H1.86 Eu3.96 Gd3.96 Na1.2 O25.86 Si6'
_cod_database_code 4002380

loop_
_symmetry_equiv_pos_as_xyz
x,y,z
x-y,x,z+1/2
-y,x-y,z
-x,-y,z+1/2
-x+y,-x,z
y,-x+y,z+1/2
-x,-y,-z
-x+y,-x,-z-1/2
y,-x+y,-z
x,y,-z-1/2
x-y,x,-z
-y,x-y,-z-1/2

loop_
_atom_site_label
_atom_site_type_symbol
_atom_site_fract_x
_atom_site_fract_y
_atom_site_fract_z
_atom_site_occupancy
_atom_site_U_iso_or_equiv
Eu2 Eu+3 0.9924 0.242 0.25 0.41 0.0
Gd3 Gd+3 0.9924 0.242 0.25 0.41 0.0
O2 O-2 0.4654 0.5843 0.25 1 0.0
Eu1 Eu+3 0.6667 0.3333 -0.0002 0.375 0.0
Si1 Si+4 0.3684 0.3982 0.25 1 0.0
O4 O-2 0 0 0.171 0.465 0.0
Gd1 Gd+3 0.6667 0.3333 -0.0002 0.375 0.0
Na2 Na+1 0.9924 0.242 0.25 0.08 0.0
O1 O-2 0.4932 0.3333 0.25 1 0.0
O3 O-2 0.2591 0.3434 0.0614 1 0.0
Na1 Na+1 0.6667 0.3333 -0.0002 0.18 0.0
